data_7157670
loop_
_publ_author_name
'Rahman, Iftakur'
'Deka, Bhaskar'
'Thakuria, Ranjit'
'Deb, Mohit L.'
'Baruah, Pranjal K.'

_publ_section_title
;
 L-Proline-catalyzed regioselective C1 arylation of
 tetrahydroisoquinolines through a multicomponent reaction under
 solvent-free conditions.
;
_journal_issue 33
_journal_name_full 'Organic &amp; biomolecular chemistry'
_journal_page_first 6514
_journal_page_last 6518
_journal_paper_doi 10.1039/d0ob01363c
_journal_volume 18
_journal_year 2020
_chemical_formula_moiety 'C27 H28 N4'
_chemical_formula_sum 'C27 H28 N4'
_chemical_formula_weight 408.53
_space_group_crystal_system monoclinic
_space_group_IT_number 14
_space_group_name_Hall '-P 2ybc'
_space_group_name_H-M_alt 'P 1 21/c 1'
_atom_sites_solution_hydrogens mixed
_audit_creation_method SHELXL-2016/6
_audit_update_record
;
2020-05-06 deposited with the CCDC.	2020-08-05 downloaded from the CCDC.
;
_cell_angle_alpha 90
_cell_angle_beta 95.844(5)
_cell_angle_gamma 90
_cell_formula_units_Z 4
_cell_length_a 13.786(5)
_cell_length_b 13.940(5)
_cell_length_c 12.043(5)
_cell_measurement_reflns_used 2746
_cell_measurement_temperature 296(2)
_cell_measurement_theta_max 22.32
_cell_measurement_theta_min 2.24
_cell_volume 2302.4(15)
_computing_cell_refinement 'Bruker SAINT'
_computing_data_collection 'Bruker APEX2'
_computing_data_reduction 'Bruker SAINT'
_computing_molecular_graphics 'Bruker SHELXTL'
_computing_publication_material 'Bruker SHELXTL'
_computing_structure_refinement 'SHELXL-2016/6 (Sheldrick, 2016)'
_computing_structure_solution 'SHELXL-2016/6 (Sheldrick, 2016)'
_diffrn_ambient_temperature 296(2)
_diffrn_measured_fraction_theta_full 1.000
_diffrn_measured_fraction_theta_max 0.980
_diffrn_measurement_device_type 'Bruker APEX-II CCD'
_diffrn_measurement_method '\f and \w scans'
_diffrn_radiation_type MoK\a
_diffrn_radiation_wavelength 0.71073
_diffrn_reflns_av_R_equivalents 0.1463
_diffrn_reflns_av_unetI/netI 0.0886
_diffrn_reflns_Laue_measured_fraction_full 1.000
_diffrn_reflns_Laue_measured_fraction_max 0.980
_diffrn_reflns_limit_h_max 18
_diffrn_reflns_limit_h_min -18
_diffrn_reflns_limit_k_max 18
_diffrn_reflns_limit_k_min -18
_diffrn_reflns_limit_l_max 16
_diffrn_reflns_limit_l_min -16
_diffrn_reflns_number 69741
_diffrn_reflns_point_group_measured_fraction_full 1.000
_diffrn_reflns_point_group_measured_fraction_max 0.980
_diffrn_reflns_theta_full 25.242
_diffrn_reflns_theta_max 29.201
_diffrn_reflns_theta_min 2.241
_diffrn_source 'fine-focus sealed tube'
_exptl_absorpt_coefficient_mu 0.071
_exptl_absorpt_correction_T_max 0.990
_exptl_absorpt_correction_T_min 0.986
_exptl_absorpt_correction_type multi-scan
_exptl_absorpt_process_details 'Bruker AXS SADABS program'
_exptl_crystal_colour colorless
_exptl_crystal_density_diffrn 1.179
_exptl_crystal_description block
_exptl_crystal_F_000 872
_exptl_crystal_size_max 0.190
_exptl_crystal_size_mid 0.160
_exptl_crystal_size_min 0.130
_refine_diff_density_max 0.187
_refine_diff_density_min -0.234
_refine_diff_density_rms 0.049
_refine_ls_extinction_coef 0.021(2)
_refine_ls_extinction_expression Fc^*^=kFc[1+0.001xFc^2^\l^3^/sin(2\q)]^-1/4^
_refine_ls_extinction_method 'SHELXL-2016/6 (Sheldrick 2016)'
_refine_ls_goodness_of_fit_ref 1.009
_refine_ls_hydrogen_treatment mixed
_refine_ls_matrix_type full
_refine_ls_number_parameters 291
_refine_ls_number_reflns 6117
_refine_ls_number_restraints 0
_refine_ls_restrained_S_all 1.009
_refine_ls_R_factor_all 0.1539
_refine_ls_R_factor_gt 0.0611
_refine_ls_shift/su_max 0.006
_refine_ls_shift/su_mean 0.000
_refine_ls_structure_factor_coef Fsqd
_refine_ls_weighting_details 'w=1/[\s^2^(Fo^2^)+(0.0764P)^2^+0.0026P] where P=(Fo^2^+2Fc^2^)/3'
_refine_ls_weighting_scheme calc
_refine_ls_wR_factor_gt 0.1400
_refine_ls_wR_factor_ref 0.1788
_reflns_Friedel_coverage 0.000
_reflns_number_gt 2846
_reflns_number_total 6117
_reflns_threshold_expression 'I > 2\s(I)'
_cod_data_source_file d0ob01363c2.cif
_cod_data_source_block IR141
_cod_depositor_comments 'Adding full bibliography for 7157669--7157670.cif.'
_cod_original_cell_volume 2302.5(15)
_cod_original_sg_symbol_H-M 'P 21/c'
_cod_database_code 7157670
_shelx_shelxl_version_number 2016/6
_shelx_space_group_comment
;
The symmetry employed for this shelxl refinement is uniquely defined
by the following loop, which should always be used as a source of
symmetry information in preference to the above space-group names.
They are only intended as comments.
;
_shelx_estimated_absorpt_t_min 0.987
_shelx_estimated_absorpt_t_max 0.991
_exptl_absorpt_special_details 'Sheldrick,G.M.,2015,University of gottingen'

loop_
_space_group_symop_operation_xyz
'x, y, z'
'-x, y+1/2, -z+1/2'
'-x, -y, -z'
'x, -y-1/2, z-1/2'

loop_
_atom_site_label
_atom_site_type_symbol
_atom_site_fract_x
_atom_site_fract_y
_atom_site_fract_z
_atom_site_U_iso_or_equiv
_atom_site_adp_type
_atom_site_occupancy
_atom_site_site_symmetry_order
_atom_site_calc_flag
_atom_site_refinement_flags_posn
_atom_site_refinement_flags_adp
_atom_site_refinement_flags_occupancy
_atom_site_disorder_assembly
_atom_site_disorder_group
C1 C 0.87585(14) 0.34460(12) 0.57783(15) 0.0425(5) Uani 1 1 d . . . . .
C2 C 0.94644(16) 0.34884(14) 0.66778(18) 0.0550(6) Uani 1 1 d . . . . .
H2 H 0.971050 0.292638 0.701406 0.066 Uiso 1 1 calc R U . . .
C3 C 0.98059(17) 0.43765(15) 0.7079(2) 0.0633(6) Uani 1 1 d . . . . .
H3 H 1.026806 0.440706 0.769685 0.076 Uiso 1 1 calc R U . . .
C4 C 0.94637(18) 0.52044(16) 0.6567(2) 0.0669(7) Uani 1 1 d . . . . .
H4 H 0.969845 0.579529 0.683347 0.080 Uiso 1 1 calc R U . . .
C5 C 0.87768(19) 0.51629(15) 0.5665(2) 0.0699(7) Uani 1 1 d . . . . .
H5 H 0.855376 0.572684 0.531396 0.084 Uiso 1 1 calc R U . . .
C6 C 0.84104(16) 0.42884(14) 0.52692(19) 0.0573(6) Uani 1 1 d . . . . .
H6 H 0.793354 0.426604 0.466524 0.069 Uiso 1 1 calc R U . . .
C7 C 0.75465(15) 0.16558(14) 0.41491(15) 0.0477(5) Uani 1 1 d . . . . .
C8 C 0.76072(14) 0.11529(13) 0.51689(15) 0.0423(5) Uani 1 1 d . . . . .
C9 C 0.81431(13) 0.17396(12) 0.59244(14) 0.0394(5) Uani 1 1 d . . . . .
C10 C 0.70501(19) 0.13480(16) 0.30404(17) 0.0697(7) Uani 1 1 d . . . . .
H10A H 0.706897 0.186318 0.251408 0.105 Uiso 1 1 calc R U . . .
H10B H 0.638415 0.118501 0.311984 0.105 Uiso 1 1 calc R U . . .
H10C H 0.737948 0.079887 0.277769 0.105 Uiso 1 1 calc R U . . .
C11 C 0.71675(15) 0.01985(13) 0.54083(15) 0.0437(5) Uani 1 1 d . . . . .
H11 H 0.667497 0.005583 0.478498 0.052 Uiso 1 1 calc R U . . .
C12 C 0.79115(15) -0.06220(13) 0.54711(16) 0.0468(5) Uani 1 1 d . . . . .
C13 C 0.86222(18) -0.06393(15) 0.47214(19) 0.0642(6) Uani 1 1 d . . . . .
H13 H 0.865245 -0.013813 0.421649 0.077 Uiso 1 1 calc R U . . .
C14 C 0.92782(19) -0.13844(16) 0.4716(2) 0.0750(7) Uani 1 1 d . . . . .
H14 H 0.974452 -0.138345 0.421013 0.090 Uiso 1 1 calc R U . . .
C15 C 0.92436(18) -0.21320(16) 0.5462(2) 0.0697(7) Uani 1 1 d . . . . .
H15 H 0.968227 -0.263859 0.545988 0.084 Uiso 1 1 calc R U . . .
C16 C 0.85535(17) -0.21190(15) 0.62081(19) 0.0615(6) Uani 1 1 d . . . . .
H16 H 0.853128 -0.262404 0.670935 0.074 Uiso 1 1 calc R U . . .
C17 C 0.78855(15) -0.13708(13) 0.62356(17) 0.0505(5) Uani 1 1 d . . . . .
C18 C 0.71547(17) -0.13536(14) 0.70840(18) 0.0605(6) Uani 1 1 d . . . . .
H18A H 0.746701 -0.112184 0.779144 0.073 Uiso 1 1 calc R U . . .
H18B H 0.692216 -0.199956 0.719655 0.073 Uiso 1 1 calc R U . . .
C19 C 0.63025(16) -0.07136(14) 0.67016(19) 0.0555(6) Uani 1 1 d . . . . .
H19A H 0.593802 -0.098898 0.604686 0.067 Uiso 1 1 calc R U . . .
H19B H 0.587020 -0.066453 0.728604 0.067 Uiso 1 1 calc R U . . .
C20 C 0.58362(15) 0.09325(15) 0.62909(16) 0.0529(5) Uani 1 1 d . . . . .
H20A H 0.534977 0.069558 0.571778 0.063 Uiso 1 1 calc R U . . .
H20B H 0.607409 0.154127 0.603780 0.063 Uiso 1 1 calc R U . . .
C21 C 0.53647(15) 0.10919(13) 0.73493(17) 0.0474(5) Uani 1 1 d . . . . .
C22 C 0.43720(17) 0.10241(16) 0.7387(2) 0.0648(6) Uani 1 1 d . . . . .
H22 H 0.397771 0.087617 0.673644 0.078 Uiso 1 1 calc R U . . .
C23 C 0.39440(19) 0.11696(17) 0.8363(2) 0.0754(7) Uani 1 1 d . . . . .
H23 H 0.327187 0.110741 0.835699 0.090 Uiso 1 1 calc R U . . .
C24 C 0.4493(2) 0.14041(17) 0.9340(2) 0.0706(7) Uani 1 1 d . . . . .
C25 C 0.5487(2) 0.14831(18) 0.9310(2) 0.0800(8) Uani 1 1 d . . . . .
H25 H 0.587898 0.164128 0.995873 0.096 Uiso 1 1 calc R U . . .
C26 C 0.59105(17) 0.13310(17) 0.83313(19) 0.0683(7) Uani 1 1 d . . . . .
H26 H 0.658278 0.139206 0.833726 0.082 Uiso 1 1 calc R U . . .
C27 C 0.4014(3) 0.1565(2) 1.0409(2) 0.1178(12) Uani 1 1 d . . . . .
H27A H 0.355283 0.208080 1.029997 0.177 Uiso 1 1 calc R U . . .
H27B H 0.450390 0.172506 1.100399 0.177 Uiso 1 1 calc R U . . .
H27C H 0.368318 0.099025 1.059611 0.177 Uiso 1 1 calc R U . . .
H3A H 0.8460(16) 0.2010(16) 0.7527(18) 0.066(7) Uiso 1 1 d . . . . .
H3B H 0.8096(17) 0.1038(18) 0.7267(19) 0.076(8) Uiso 1 1 d . . . . .
N1 N 0.83739(11) 0.25499(10) 0.53617(12) 0.0433(4) Uani 1 1 d . . . . .
N2 N 0.79999(12) 0.25010(11) 0.42472(13) 0.0494(4) Uani 1 1 d . . . . .
N3 N 0.84491(14) 0.15473(14) 0.70334(14) 0.0492(5) Uani 1 1 d . . . . .
N4 N 0.66549(11) 0.02440(11) 0.64337(12) 0.0449(4) Uani 1 1 d . . . . .

loop_
_atom_site_aniso_label
_atom_site_aniso_U_11
_atom_site_aniso_U_22
_atom_site_aniso_U_33
_atom_site_aniso_U_23
_atom_site_aniso_U_13
_atom_site_aniso_U_12
C1 0.0459(11) 0.0381(11) 0.0445(11) -0.0026(8) 0.0091(9) -0.0009(9)
C2 0.0582(13) 0.0457(12) 0.0588(13) -0.0018(10) -0.0051(11) 0.0025(10)
C3 0.0661(15) 0.0521(14) 0.0687(15) -0.0097(11) -0.0074(12) -0.0047(11)
C4 0.0761(17) 0.0474(13) 0.0758(16) -0.0108(12) 0.0003(14) -0.0081(12)
C5 0.0867(18) 0.0392(12) 0.0810(17) 0.0032(11) -0.0047(15) -0.0036(12)
C6 0.0624(14) 0.0475(12) 0.0600(13) 0.0071(10) -0.0037(11) 0.0000(11)
C7 0.0566(13) 0.0488(12) 0.0379(10) -0.0001(9) 0.0057(9) -0.0102(10)
C8 0.0493(12) 0.0394(10) 0.0393(10) 0.0001(8) 0.0095(9) -0.0015(9)
C9 0.0456(11) 0.0368(10) 0.0366(10) -0.0005(8) 0.0075(8) 0.0034(8)
C10 0.0912(18) 0.0728(16) 0.0432(12) 0.0002(11) -0.0022(12) -0.0252(13)
C11 0.0522(12) 0.0424(11) 0.0375(10) -0.0014(8) 0.0088(9) -0.0047(9)
C12 0.0551(13) 0.0403(11) 0.0465(11) -0.0071(9) 0.0120(10) -0.0057(9)
C13 0.0810(17) 0.0517(13) 0.0647(14) -0.0020(11) 0.0312(13) 0.0019(12)
C14 0.0853(19) 0.0603(15) 0.0864(18) -0.0048(13) 0.0432(15) 0.0063(13)
C15 0.0749(17) 0.0473(13) 0.0912(18) -0.0039(12) 0.0296(14) 0.0083(12)
C16 0.0726(16) 0.0406(11) 0.0734(15) 0.0031(11) 0.0180(13) 0.0003(11)
C17 0.0584(13) 0.0413(11) 0.0534(12) -0.0018(9) 0.0134(10) -0.0022(10)
C18 0.0730(16) 0.0474(12) 0.0646(14) 0.0098(10) 0.0239(12) 0.0005(11)
C19 0.0600(14) 0.0473(12) 0.0621(13) 0.0047(10) 0.0196(11) -0.0060(10)
C20 0.0529(13) 0.0567(13) 0.0496(12) 0.0029(10) 0.0076(10) 0.0048(10)
C21 0.0500(12) 0.0434(11) 0.0497(12) -0.0012(9) 0.0099(10) -0.0008(9)
C22 0.0555(15) 0.0755(16) 0.0648(15) -0.0132(12) 0.0125(12) -0.0100(12)
C23 0.0602(15) 0.0840(18) 0.0871(19) -0.0110(15) 0.0327(14) -0.0088(13)
C24 0.0834(19) 0.0709(16) 0.0624(15) -0.0002(12) 0.0306(14) 0.0023(14)
C25 0.083(2) 0.103(2) 0.0545(15) -0.0170(14) 0.0072(14) 0.0025(15)
C26 0.0515(14) 0.0943(18) 0.0597(14) -0.0127(13) 0.0081(11) 0.0001(12)
C27 0.147(3) 0.137(3) 0.079(2) -0.0020(19) 0.059(2) 0.019(2)
N1 0.0526(10) 0.0396(9) 0.0374(9) -0.0010(7) 0.0026(7) -0.0028(7)
N2 0.0622(11) 0.0484(10) 0.0370(9) 0.0032(7) 0.0013(8) -0.0077(8)
N3 0.0670(12) 0.0444(10) 0.0356(9) -0.0013(8) 0.0025(8) 0.0002(9)
N4 0.0510(10) 0.0400(9) 0.0454(9) 0.0025(7) 0.0136(8) -0.0011(7)

loop_
_atom_type_symbol
_atom_type_description
_atom_type_scat_dispersion_real
_atom_type_scat_dispersion_imag
_atom_type_scat_source
C C 0.0033 0.0016 'International Tables Vol C Tables 4.2.6.8 and 6.1.1.4'
H H 0.0000 0.0000 'International Tables Vol C Tables 4.2.6.8 and 6.1.1.4'
N N 0.0061 0.0033 'International Tables Vol C Tables 4.2.6.8 and 6.1.1.4'

loop_
_geom_angle_atom_site_label_1
_geom_angle_atom_site_label_2
_geom_angle_atom_site_label_3
_geom_angle
_geom_angle_site_symmetry_1
_geom_angle_site_symmetry_3
_geom_angle_publ_flag
C2 C1 C6 119.64(18) . . ?
C2 C1 N1 121.30(17) . . ?
C6 C1 N1 119.06(18) . . ?
C1 C2 C3 119.73(19) . . ?
C4 C3 C2 120.3(2) . . ?
C5 C4 C3 120.0(2) . . ?
C4 C5 C6 120.6(2) . . ?
C5 C6 C1 119.7(2) . . ?
N2 C7 C8 112.13(17) . . ?
N2 C7 C10 119.93(17) . . ?
C8 C7 C10 127.94(18) . . ?
C9 C8 C7 105.08(16) . . ?
C9 C8 C11 126.69(17) . . ?
C7 C8 C11 128.21(17) . . ?
N1 C9 C8 107.32(16) . . ?
N1 C9 N3 124.94(17) . . ?
C8 C9 N3 127.66(18) . . ?
N4 C11 C8 110.93(14) . . ?
N4 C11 C12 111.31(15) . . ?
C8 C11 C12 112.91(16) . . ?
C17 C12 C13 118.69(19) . . ?
C17 C12 C11 121.93(17) . . ?
C13 C12 C11 119.35(17) . . ?
C14 C13 C12 121.3(2) . . ?
C13 C14 C15 120.0(2) . . ?
C16 C15 C14 119.2(2) . . ?
C15 C16 C17 121.9(2) . . ?
C16 C17 C12 118.86(19) . . ?
C16 C17 C18 121.14(18) . . ?
C12 C17 C18 119.99(18) . . ?
C17 C18 C19 110.85(17) . . ?
N4 C19 C18 109.87(17) . . ?
N4 C20 C21 112.81(16) . . ?
C26 C21 C22 116.5(2) . . ?
C26 C21 C20 121.19(19) . . ?
C22 C21 C20 122.27(19) . . ?
C21 C22 C23 122.0(2) . . ?
C24 C23 C22 121.2(2) . . ?
C23 C24 C25 117.3(2) . . ?
C23 C24 C27 120.8(3) . . ?
C25 C24 C27 121.9(3) . . ?
C24 C25 C26 121.1(2) . . ?
C21 C26 C25 121.8(2) . . ?
C9 N1 N2 110.80(14) . . ?
C9 N1 C1 130.05(15) . . ?
N2 N1 C1 118.05(14) . . ?
C7 N2 N1 104.67(14) . . ?
C19 N4 C20 110.51(16) . . ?
C19 N4 C11 109.88(15) . . ?
C20 N4 C11 110.69(14) . . ?

loop_
_geom_bond_atom_site_label_1
_geom_bond_atom_site_label_2
_geom_bond_distance
_geom_bond_site_symmetry_2
_geom_bond_publ_flag
C1 C2 1.382(3) . ?
C1 C6 1.388(3) . ?
C1 N1 1.428(2) . ?
C2 C3 1.393(3) . ?
C3 C4 1.369(3) . ?
C4 C5 1.368(3) . ?
C5 C6 1.385(3) . ?
C7 N2 1.333(2) . ?
C7 C8 1.409(3) . ?
C7 C10 1.500(3) . ?
C8 C9 1.380(2) . ?
C8 C11 1.502(3) . ?
C9 N1 1.371(2) . ?
C9 N3 1.385(2) . ?
C11 N4 1.485(2) . ?
C11 C12 1.533(3) . ?
C12 C17 1.395(3) . ?
C12 C13 1.398(3) . ?
C13 C14 1.378(3) . ?
C14 C15 1.380(3) . ?
C15 C16 1.373(3) . ?
C16 C17 1.394(3) . ?
C17 C18 1.506(3) . ?
C18 C19 1.509(3) . ?
C19 N4 1.468(2) . ?
C20 N4 1.478(2) . ?
C20 C21 1.505(3) . ?
C21 C26 1.376(3) . ?
C21 C22 1.377(3) . ?
C22 C23 1.383(3) . ?
C23 C24 1.372(3) . ?
C24 C25 1.379(4) . ?
C24 C27 1.521(3) . ?
C25 C26 1.385(3) . ?
N1 N2 1.390(2) . ?
